data_7044905
loop_
_publ_author_name
'Nimax, Patrick R.'
'S\"unkel, Karlheinz'

_publ_section_title
;
 Structural diversity in the alkaline earth metal compounds of tetra and
 pentacyanocyclopentadienide.
;
_journal_issue 2
_journal_name_full 'Dalton transactions (Cambridge, England : 2003)'
_journal_page_first 409
_journal_page_last 417
_journal_paper_doi 10.1039/c7dt03862c
_journal_volume 47
_journal_year 2018
_chemical_formula_moiety 'C18 H10 Ca N8 O4, H2 O'
_chemical_formula_sum 'C18 H12 Ca N8 O5'
_chemical_formula_weight 460.44
_space_group_IT_number 11
_space_group_name_Hall '-P 2yb'
_space_group_name_H-M_alt 'P 1 21/m 1'
_symmetry_cell_setting monoclinic
_symmetry_Int_Tables_number 11
_symmetry_space_group_name_Hall '-P 2yb'
_symmetry_space_group_name_H-M 'P 1 21/m 1'
_atom_sites_solution_hydrogens difmap
_audit_creation_date 2017-08-04T08:05:20-00:00
_audit_creation_method 'WinGX routine CIF_UPDATE'
_audit_update_record
;
2017-08-17 deposited with the CCDC.
2017-11-29 downloaded from the CCDC.
;
_cell_angle_alpha 90
_cell_angle_beta 115.6950(10)
_cell_angle_gamma 90
_cell_formula_units_Z 2
_cell_length_a 7.1830(2)
_cell_length_b 21.9235(8)
_cell_length_c 7.4531(3)
_cell_measurement_reflns_used 9237
_cell_measurement_temperature 293(2)
_cell_measurement_theta_max 27.4932
_cell_measurement_theta_min 3.0331
_cell_volume 1057.63(7)
_computing_cell_refinement 'APEX2 v2012.4-3 (Bruker AXS)'
_computing_data_collection 'Bruker Instrument Service v3.0.21'
_computing_data_reduction 'SAINT V8.18C (Bruker AXS Inc., 2011)'
_computing_structure_refinement 'SHELXL-2014/7 (Sheldrick, 2014)'
_diffrn_ambient_temperature 293(2)
_diffrn_detector_area_resol_mean 7.4074
_diffrn_measured_fraction_theta_full 0.988
_diffrn_measured_fraction_theta_max 0.976
_diffrn_measurement_device_type 'D8 Venture'
_diffrn_measurement_method 'mix of omega and phi scans'
_diffrn_radiation_type MoK\a
_diffrn_radiation_wavelength 0.71073
_diffrn_reflns_av_R_equivalents 0.0849
_diffrn_reflns_av_unetI/netI 0.0557
_diffrn_reflns_Laue_measured_fraction_full 0.988
_diffrn_reflns_Laue_measured_fraction_max 0.976
_diffrn_reflns_limit_h_max 9
_diffrn_reflns_limit_h_min -9
_diffrn_reflns_limit_k_max 28
_diffrn_reflns_limit_k_min -28
_diffrn_reflns_limit_l_max 9
_diffrn_reflns_limit_l_min -9
_diffrn_reflns_number 18543
_diffrn_reflns_point_group_measured_fraction_full 0.988
_diffrn_reflns_point_group_measured_fraction_max 0.976
_diffrn_reflns_theta_full 25.242
_diffrn_reflns_theta_max 27.493
_diffrn_reflns_theta_min 1.858
_diffrn_source 'rotating anode generator'
_diffrn_source_type 'Bruker TXS'
_exptl_absorpt_coefficient_mu 0.345
_exptl_absorpt_correction_T_max 0.7456
_exptl_absorpt_correction_T_min 0.6696
_exptl_absorpt_correction_type multi-scan
_exptl_absorpt_process_details
;
SADABS-2014/5 - Bruker AXS area detector scaling and absorption correction
;
_exptl_crystal_colour colourless
_exptl_crystal_density_diffrn 1.446
_exptl_crystal_density_method 'not measured'
_exptl_crystal_description block
_exptl_crystal_F_000 472
_exptl_crystal_size_max 0.07
_exptl_crystal_size_mid 0.05
_exptl_crystal_size_min 0.04
_refine_diff_density_max 0.334
_refine_diff_density_min -0.278
_refine_diff_density_rms 0.053
_refine_ls_extinction_method none
_refine_ls_goodness_of_fit_ref 1.132
_refine_ls_hydrogen_treatment refall
_refine_ls_matrix_type full
_refine_ls_number_parameters 177
_refine_ls_number_reflns 2430
_refine_ls_number_restraints 0
_refine_ls_restrained_S_all 1.132
_refine_ls_R_factor_all 0.0722
_refine_ls_R_factor_gt 0.0491
_refine_ls_shift/su_max 0
_refine_ls_shift/su_mean 0
_refine_ls_structure_factor_coef Fsqd
_refine_ls_weighting_details 'w=1/[\s^2^(Fo^2^)+(0.0257P)^2^+0.5786P] where P=(Fo^2^+2Fc^2^)/3'
_refine_ls_weighting_scheme calc
_refine_ls_wR_factor_gt 0.0769
_refine_ls_wR_factor_ref 0.08
_reflns_Friedel_coverage 0
_reflns_number_gt 2037
_reflns_number_total 2430
_reflns_threshold_expression 'I > 2\s(I)'
_cod_data_source_file c7dt03862c2.cif
_cod_data_source_block uv147
_cod_depositor_comments
;
The following automatic conversions were performed:

'_exptl_absorpt_correction_type' value 'Multi-Scan' changed to
'multi-scan' according to
/home/data/users/saulius/crontab/automatic-downloads/rss-feeds/RSC/lib/dictionaries/cif_core.dic
dictionary named 'cif_core.dic' version 2.4.2 from 2011-04-26.

Automatic conversion script
Id: cif_fix_values 4973 2017-02-22 13:04:09Z antanas 

 Adding full bibliography for 7044901--7044905.cif.
;
_cod_original_sg_symbol_H-M 'P 21/m'
_cod_database_code 7044905

loop_
_symmetry_equiv_pos_as_xyz
'x, y, z'
'-x, y+1/2, -z'
'-x, -y, -z'
'x, -y-1/2, z'

loop_
_atom_site_label
_atom_site_type_symbol
_atom_site_fract_x
_atom_site_fract_y
_atom_site_fract_z
_atom_site_U_iso_or_equiv
_atom_site_adp_type
_atom_site_occupancy
_atom_site_site_symmetry_order
_atom_site_calc_flag
_atom_site_refinement_flags_posn
_atom_site_refinement_flags_adp
_atom_site_refinement_flags_occupancy
C1 C 0.7424(2) 0.57576(8) 0.6943(2) 0.0130(3) Uani 1 1 d . . .
C2 C 0.7319(2) 0.56608(7) 0.5012(2) 0.0120(3) Uani 1 1 d . . .
C3 C 0.7522(2) 0.50321(7) 0.4804(2) 0.0120(3) Uani 1 1 d . . .
C4 C 0.7765(2) 0.47479(7) 0.6606(2) 0.0132(3) Uani 1 1 d . . .
C5 C 0.7705(2) 0.51975(8) 0.7911(3) 0.0142(3) Uani 1 1 d . . .
C6 C 0.7135(2) 0.63256(8) 0.7714(2) 0.0145(4) Uani 1 1 d . . .
C7 C 0.7009(2) 0.61133(7) 0.3546(2) 0.0124(3) Uani 1 1 d . . .
C8 C 0.7382(2) 0.47210(7) 0.3072(3) 0.0137(3) Uani 1 1 d . . .
C9 C 0.7944(2) 0.41048(8) 0.6924(3) 0.0157(4) Uani 1 1 d . . .
N1 N 0.6853(2) 0.67745(7) 0.8353(2) 0.0204(3) Uani 1 1 d . . .
N2 N 0.6750(2) 0.64858(6) 0.2376(2) 0.0155(3) Uani 1 1 d . . .
N3 N 0.7246(2) 0.44522(7) 0.1699(2) 0.0193(3) Uani 1 1 d . . .
N4 N 0.8052(2) 0.35845(7) 0.7120(2) 0.0221(3) Uani 1 1 d . . .
O1 O 0.9425(3) 0.75 1.2439(3) 0.0172(4) Uani 1 2 d S T P
O2 O 0.4721(3) 0.75 1.3170(3) 0.0179(4) Uani 1 2 d S T P
O3 O 0.2787(2) 0.68597(7) 0.8902(2) 0.0226(3) Uani 1 1 d . . .
O4 O -0.0622(3) 0.75 0.6235(3) 0.0258(4) Uani 1 2 d S T P
Ca Ca 0.57194(7) 0.75 1.03775(7) 0.01114(13) Uani 1 2 d S T P
H1 H 0.783(3) 0.5122(9) 0.923(3) 0.024(5) Uiso 1 1 d . . .
H11 H 1.004(4) 0.7191(10) 1.234(3) 0.041(7) Uiso 1 1 d . . .
H21 H 0.399(4) 0.7212(11) 1.310(4) 0.059(9) Uiso 1 1 d . . .
H31 H 0.284(4) 0.6501(12) 0.889(4) 0.038(7) Uiso 1 1 d . . .
H32 H 0.157(5) 0.6975(13) 0.801(4) 0.068(9) Uiso 1 1 d . . .
H41 H -0.064(7) 0.75 0.490(7) 0.090(15) Uiso 1 2 d S . P
H42 H -0.197(6) 0.75 0.612(6) 0.066(12) Uiso 1 2 d S . P

loop_
_atom_site_aniso_label
_atom_site_aniso_U_11
_atom_site_aniso_U_22
_atom_site_aniso_U_33
_atom_site_aniso_U_23
_atom_site_aniso_U_13
_atom_site_aniso_U_12
C1 0.0130(7) 0.0124(8) 0.0137(9) -0.0012(7) 0.0057(7) 0.0000(6)
C2 0.0127(7) 0.0100(8) 0.0134(8) 0.0008(7) 0.0058(7) 0.0002(6)
C3 0.0117(7) 0.0101(8) 0.0140(8) -0.0009(7) 0.0054(7) 0.0005(6)
C4 0.0131(8) 0.0102(8) 0.0165(8) 0.0028(7) 0.0065(7) 0.0010(6)
C5 0.0153(8) 0.0152(9) 0.0137(8) 0.0016(7) 0.0078(7) 0.0002(7)
C6 0.0169(8) 0.0157(9) 0.0129(9) 0.0022(7) 0.0082(7) -0.0006(7)
C7 0.0119(8) 0.0112(8) 0.0148(8) -0.0042(7) 0.0063(7) -0.0010(6)
C8 0.0150(8) 0.0084(8) 0.0186(9) 0.0033(7) 0.0082(7) 0.0006(6)
C9 0.0153(8) 0.0166(10) 0.0169(9) 0.0031(7) 0.0086(7) 0.0015(7)
N1 0.0308(8) 0.0154(8) 0.0193(8) -0.0012(6) 0.0148(7) -0.0010(7)
N2 0.0193(7) 0.0121(7) 0.0164(8) -0.0001(6) 0.0090(6) 0.0008(6)
N3 0.0253(8) 0.0135(8) 0.0218(8) -0.0015(6) 0.0128(7) -0.0016(6)
N4 0.0274(8) 0.0153(9) 0.0280(9) 0.0048(7) 0.0161(7) 0.0039(6)
O1 0.0157(8) 0.0096(9) 0.0262(10) 0 0.0092(8) 0
O2 0.0217(9) 0.0124(10) 0.0239(10) 0 0.0140(8) 0
O3 0.0194(7) 0.0114(7) 0.0286(8) -0.0010(6) 0.0023(6) -0.0003(6)
O4 0.0212(10) 0.0307(11) 0.0245(11) 0 0.0089(9) 0
Ca 0.0148(2) 0.0076(2) 0.0112(2) 0 0.00585(19) 0

loop_
_atom_type_symbol
_atom_type_description
_atom_type_scat_dispersion_real
_atom_type_scat_dispersion_imag
_atom_type_scat_source
C C 0.0033 0.0016 'International Tables Vol C Tables 4.2.6.8 and 6.1.1.4'
H H 0 0 'International Tables Vol C Tables 4.2.6.8 and 6.1.1.4'
N N 0.0061 0.0033 'International Tables Vol C Tables 4.2.6.8 and 6.1.1.4'
O O 0.0106 0.006 'International Tables Vol C Tables 4.2.6.8 and 6.1.1.4'
Ca Ca 0.2262 0.3064 'International Tables Vol C Tables 4.2.6.8 and 6.1.1.4'

loop_
_geom_angle_atom_site_label_1
_geom_angle_atom_site_label_2
_geom_angle_atom_site_label_3
_geom_angle
_geom_angle_site_symmetry_1
_geom_angle_site_symmetry_3
C5 C1 C6 125.14(15) . .
C5 C1 C2 108.92(14) . .
C6 C1 C2 125.79(15) . .
C3 C2 C7 126.22(15) . .
C3 C2 C1 107.20(14) . .
C7 C2 C1 126.56(15) . .
C2 C3 C4 107.63(14) . .
C2 C3 C8 126.94(15) . .
C4 C3 C8 125.32(15) . .
C5 C4 C3 108.68(14) . .
C5 C4 C9 127.51(15) . .
C3 C4 C9 123.76(15) . .
C1 C5 C4 107.58(14) . .
C1 C5 H1 127.5(12) . .
C4 C5 H1 124.9(12) . .
N1 C6 C1 177.61(17) . .
N2 C7 C2 178.93(17) . .
N3 C8 C3 177.54(17) . .
N4 C9 C4 178.0(2) . .
C6 N1 Ca 159.45(13) . .
C7 N2 Ca 162.72(12) . 1_554
Ca O1 H11 115.1(17) . .
Ca O2 H21 111.1(19) . .
Ca O3 H31 124.1(18) . .
Ca O3 H32 125.1(19) . .
H31 O3 H32 109(3) . .
H41 O4 H42 110(3) . .
O3 Ca O3 72.71(7) . 4_575
O3 Ca O1 143.51(4) . .
O3 Ca O1 143.51(4) 4_575 .
O3 Ca O2 82.34(5) . .
O3 Ca O2 82.34(5) 4_575 .
O1 Ca O2 96.07(6) . .
O3 Ca N1 78.69(5) . .
O3 Ca N1 122.80(5) 4_575 .
O1 Ca N1 80.28(5) . .
O2 Ca N1 141.08(3) . .
O3 Ca N1 122.80(5) . 4_575
O3 Ca N1 78.69(5) 4_575 4_575
O1 Ca N1 80.28(5) . 4_575
O2 Ca N1 141.08(3) . 4_575
N1 Ca N1 76.96(7) . 4_575
O3 Ca N2 138.44(5) . 4_576
O3 Ca N2 74.57(5) 4_575 4_576
O1 Ca N2 71.08(4) . 4_576
O2 Ca N2 68.47(4) . 4_576
N1 Ca N2 141.82(5) . 4_576
N1 Ca N2 73.83(4) 4_575 4_576
O3 Ca N2 74.57(5) . 1_556
O3 Ca N2 138.44(5) 4_575 1_556
O1 Ca N2 71.08(4) . 1_556
O2 Ca N2 68.47(4) . 1_556
N1 Ca N2 73.83(4) . 1_556
N1 Ca N2 141.82(5) 4_575 1_556
N2 Ca N2 117.63(7) 4_576 1_556

loop_
_geom_bond_atom_site_label_1
_geom_bond_atom_site_label_2
_geom_bond_distance
_geom_bond_site_symmetry_2
C1 C5 1.394(2) .
C1 C6 1.424(2) .
C1 C2 1.424(2) .
C2 C3 1.402(2) .
C2 C7 1.420(2) .
C3 C4 1.421(2) .
C3 C8 1.425(2) .
C4 C5 1.399(2) .
C4 C9 1.426(2) .
C5 H1 0.97(2) .
C6 N1 1.149(2) .
C7 N2 1.149(2) .
C8 N3 1.147(2) .
C9 N4 1.148(2) .
N1 Ca 2.5561(15) .
N2 Ca 2.5990(14) 1_554
O1 Ca 2.4287(18) .
O1 H11 0.83(2) .
O2 Ca 2.4782(18) .
O2 H21 0.81(2) .
O3 Ca 2.3681(14) .
O3 H31 0.79(3) .
O3 H32 0.87(3) .
O4 H41 0.99(5) .
O4 H42 0.94(4) .
Ca O3 2.3681(14) 4_575
Ca N1 2.5561(15) 4_575
Ca N2 2.5990(15) 4_576
Ca N2 2.5990(14) 1_556
